data_4125293
loop_
_publ_author_name
'Samanta, Avik'
'Liu, Zhichang'
'Nalluri, Siva Krishna Mohan'
'Zhang, Yu'
'Schatz, George C.'
'Stoddart, J. Fraser'

_publ_section_title
;
 Supramolecular Double-Helix Formation by Diastereoisomeric Conformations
 of Configurationally Enantiomeric Macrocycles.
;
_journal_issue 43
_journal_name_full 'Journal of the American Chemical Society'
_journal_page_first 14469
_journal_page_last 14480
_journal_paper_doi 10.1021/jacs.6b09258
_journal_volume 138
_journal_year 2016
_chemical_absolute_configuration syn
_chemical_formula_moiety 'C46 H32 N4 O10, 0.5(C2 H4 Cl2)'
_chemical_formula_sum 'C47 H34 Cl N4 O10'
_chemical_formula_weight 850.23
_chemical_name_systematic
;
 ?
;
_space_group_crystal_system tetragonal
_space_group_IT_number 95
_space_group_name_Hall 'P 4cw 2c'
_space_group_name_H-M_alt 'P 43 2 2'
_symmetry_space_group_name_Hall 'P 4cw 2c'
_symmetry_space_group_name_H-M 'P 43 2 2'
_atom_sites_solution_hydrogens geom
_audit_creation_date 2015-11-11
_audit_creation_method
;
Olex2 1.2
(compiled 2015.09.30 svn.r3233 for OlexSys, GUI svn.r5103)
;
_cell_angle_alpha 90
_cell_angle_beta 90
_cell_angle_gamma 90
_cell_formula_units_Z 8
_cell_length_a 15.4749(5)
_cell_length_b 15.4749(5)
_cell_length_c 40.5132(15)
_cell_measurement_reflns_used 6988
_cell_measurement_temperature 100(2)
_cell_measurement_theta_max 46.699
_cell_measurement_theta_min 3.057
_cell_volume 9701.8(6)
_computing_cell_refinement 'SAINT V8.34A (Bruker, 2013)'
_computing_data_collection 'APEX2 V2014.11-0 (Bruker, 2014)'
_computing_data_reduction 'Bruker SAINT'
_computing_molecular_graphics 'Olex2 (Dolomanov et al., 2009)'
_computing_publication_material 'Olex2 (Dolomanov et al., 2009)'
_computing_structure_refinement 'XL (Sheldrick, 2008)'
_computing_structure_solution 'XM (Sheldrick, 2008)'
_diffrn_ambient_temperature 100.0
_diffrn_detector_area_resol_mean 8
_diffrn_measured_fraction_theta_full 0.595
_diffrn_measured_fraction_theta_max 1.000
_diffrn_measurement_device_type 'Bruker Kappa APEX CCD area detector'
_diffrn_measurement_method '\w and \f scans'
_diffrn_radiation_monochromator 'MX optics'
_diffrn_radiation_type CuK\a
_diffrn_radiation_wavelength 1.54178
_diffrn_reflns_av_R_equivalents 0.0913
_diffrn_reflns_av_unetI/netI 0.0557
_diffrn_reflns_Laue_measured_fraction_full 0.595
_diffrn_reflns_Laue_measured_fraction_max 1.000
_diffrn_reflns_limit_h_max 15
_diffrn_reflns_limit_h_min -15
_diffrn_reflns_limit_k_max 13
_diffrn_reflns_limit_k_min -15
_diffrn_reflns_limit_l_max 40
_diffrn_reflns_limit_l_min -38
_diffrn_reflns_number 32085
_diffrn_reflns_point_group_measured_fraction_full 0.581
_diffrn_reflns_point_group_measured_fraction_max 1.000
_diffrn_reflns_theta_full 67.679
_diffrn_reflns_theta_max 50.473
_diffrn_reflns_theta_min 2.855
_diffrn_source microsource
_exptl_absorpt_coefficient_mu 1.173
_exptl_absorpt_correction_T_max 0.7500
_exptl_absorpt_correction_T_min 0.6504
_exptl_absorpt_correction_type multi-scan
_exptl_absorpt_process_details
;
SADABS-2014/5 (Bruker,2014/5) was used for absorption correction.
wR2(int) was 0.1098 before and 0.0630 after correction.
The Ratio of minimum to maximum transmission is 0.8672.
The \l/2 correction factor is 0.00150.
;
_exptl_crystal_colour colourless
_exptl_crystal_colour_primary colourless
_exptl_crystal_density_diffrn 1.164
_exptl_crystal_description needle
_exptl_crystal_F_000 3528
_exptl_crystal_recrystallization_method 'The material was recrystallised from --- by as supplied'
_exptl_crystal_size_max 0.214
_exptl_crystal_size_mid 0.027
_exptl_crystal_size_min 0.016
_refine_diff_density_max 0.251
_refine_diff_density_min -0.377
_refine_diff_density_rms 0.059
_refine_ls_abs_structure_details
;
 Flack x determined using 1040 quotients [(I+)-(I-)]/[(I+)+(I-)]
 (Parsons, Flack and Wagner, Acta Cryst. B69 (2013) 249-259).
;
_refine_ls_abs_structure_Flack 0.09(4)
_refine_ls_extinction_method none
_refine_ls_goodness_of_fit_ref 1.049
_refine_ls_hydrogen_treatment constr
_refine_ls_matrix_type full
_refine_ls_number_parameters 559
_refine_ls_number_reflns 5113
_refine_ls_number_restraints 513
_refine_ls_restrained_S_all 1.053
_refine_ls_R_factor_all 0.1184
_refine_ls_R_factor_gt 0.0918
_refine_ls_shift/su_max 0.000
_refine_ls_shift/su_mean 0.000
_refine_ls_structure_factor_coef Fsqd
_refine_ls_weighting_details 'w=1/[\s^2^(Fo^2^)+(0.1996P)^2^] where P=(Fo^2^+2Fc^2^)/3'
_refine_ls_weighting_scheme calc
_refine_ls_wR_factor_gt 0.2667
_refine_ls_wR_factor_ref 0.2880
_reflns_Friedel_coverage 0.700
_reflns_Friedel_fraction_full 0.562
_reflns_Friedel_fraction_max 1.000
_reflns_number_gt 3404
_reflns_number_total 5113
_reflns_threshold_expression 'I > 2\s(I)'
_cod_data_source_file ja6b09258_si_003.cif
_cod_data_source_block cx0614
_cod_depositor_comments 'Adding full bibliography for 4125292--4125294.cif.'
_cod_original_cell_volume 9701.8(7)
_cod_database_code 4125293
_shelxl_version_number 2014-3
_shelx_space_group_comment
;
The symmetry employed for this shelxl refinement is uniquely defined
by the following loop, which should always be used as a source of
symmetry information in preference to the above space-group names.
They are only intended as comments.
;
_shelx_estimated_absorpt_t_max 0.981
_shelx_estimated_absorpt_t_min 0.787
_olex2_refinement_description
;
1. Fixed Uiso
 At 1.2 times of:
  All C(H) groups, All C(H,H) groups
2. Rigid body (RIGU) restrains
 All non-hydrogen atoms
 with sigma for 1-2 distances of 0.004 and sigma for 1-3 distances of 0.004
3.a Ternary CH refined with riding coordinates:
 C1(H1), C2(H2), C1A(H1A), C6A(H6A)
3.b Secondary CH2 refined with riding coordinates:
 C3(H3A,H3B), C4(H4A,H4B), C5(H5A,H5B), C6(H6B,H6C), C2A(H2AA,H2AB), C3A(H3AA,
 H3AB), C4A(H4AA,H4AB), C5A(H5AA,H5AB), C1S(H1SA,H1SB)
3.c Aromatic/amide H refined with riding coordinates:
 C9(H9), C11(H11), C12(H12), C17(H17), C18(H18), C23(H23), C9A(H9A),
 C11A(H11A), C12A(H12A), C17A(H17A), C18A(H18A), C23A(H23A)
;
_smtbx_masks_special_details
;
The solvent masking procedure as implemented in Olex2 was used to remove the
electronic contribution of solvent molecules from the refinement.  As the exact
solvent content is not known, only the atoms used in the refinement model are
reported in the formula here.


Total solvent accessible volume / cell = 2442.6 Ang^3^ [25.2%]
Total electron count / cell = 727.8
;
_olex2_date_sample_data_collection 2015-11-10
_olex2_date_sample_submission 2015-11-09
_olex2_exptl_crystal_mounting_method 'The crystal was mounted on a glass fibre in Paratone oil'
_olex2_submission_original_sample_id cx0614
_olex2_submission_special_instructions 'No special instructions were received'

loop_
_space_group_symop_operation_xyz
'x, y, z'
'-x, -y, z+1/2'
'-y, x, z+3/4'
'y, -x, z+1/4'
'-x, y, -z'
'x, -y, -z+1/2'
'y, x, -z+1/4'
'-y, -x, -z+3/4'

loop_
_atom_site_label
_atom_site_type_symbol
_atom_site_fract_x
_atom_site_fract_y
_atom_site_fract_z
_atom_site_U_iso_or_equiv
_atom_site_adp_type
_atom_site_occupancy
_atom_site_site_symmetry_order
_atom_site_calc_flag
_atom_site_refinement_flags_posn
_atom_site_refinement_flags_adp
O1 O 0.4395(11) 0.1821(8) 0.4526(3) 0.155(5) Uani 1 1 d . U
O2 O 0.2916(6) 0.4202(7) 0.4833(2) 0.104(3) Uani 1 1 d . U
O3 O 0.7468(8) 0.3724(8) 0.4360(3) 0.134(4) Uani 1 1 d . U
O4 O 0.8961(7) 0.7331(11) 0.3448(4) 0.170(5) Uani 1 1 d . U
O5 O 0.6063(5) 0.7064(6) 0.34723(17) 0.079(2) Uani 1 1 d . U
N1 N 0.3508(11) 0.2873(9) 0.4691(3) 0.108(3) Uani 1 1 d . U
N2 N 0.7507(8) 0.7342(10) 0.3390(3) 0.115(4) Uani 1 1 d . U
C1 C 0.2743(12) 0.2329(12) 0.4719(3) 0.119(5) Uani 1 1 d . U
H1 H 0.2921 0.1714 0.4686 0.143 Uiso 1 1 calc R .
C2 C 0.2099(11) 0.2614(12) 0.4409(4) 0.117(5) Uani 1 1 d . U
H2 H 0.1989 0.3247 0.4432 0.140 Uiso 1 1 calc R .
C3 C 0.1226(11) 0.2170(13) 0.4399(4) 0.131(6) Uani 1 1 d . U
H3A H 0.1293 0.1557 0.4334 0.158 Uiso 1 1 calc R .
H3B H 0.0843 0.2458 0.4238 0.158 Uiso 1 1 calc R .
C4 C 0.0837(15) 0.2233(19) 0.4750(5) 0.190(9) Uani 1 1 d . U
H4A H 0.0265 0.1946 0.4751 0.229 Uiso 1 1 calc R .
H4B H 0.0746 0.2850 0.4805 0.229 Uiso 1 1 calc R .
C5 C 0.1419(19) 0.181(2) 0.5022(6) 0.235(12) Uani 1 1 d . U
H5A H 0.1558 0.1206 0.4966 0.282 Uiso 1 1 calc R .
H5B H 0.1126 0.1825 0.5240 0.282 Uiso 1 1 calc R .
C6 C 0.2276(14) 0.2392(17) 0.5029(4) 0.173(8) Uani 1 1 d . U
H6B H 0.2118 0.3003 0.5070 0.208 Uiso 1 1 calc R .
H6C H 0.2654 0.2199 0.5211 0.208 Uiso 1 1 calc R .
C7 C 0.4244(13) 0.2576(12) 0.4589(4) 0.107(4) Uani 1 1 d . U
C8 C 0.4883(10) 0.3409(9) 0.4541(3) 0.091(3) Uani 1 1 d . U
C9 C 0.5783(9) 0.3448(9) 0.4426(3) 0.082(3) Uani 1 1 d . U
H9 H 0.6117 0.2956 0.4368 0.099 Uiso 1 1 calc R .
C10 C 0.6073(9) 0.4252(9) 0.4414(3) 0.085(3) Uani 1 1 d . U
C11 C 0.5528(7) 0.4942(8) 0.4514(2) 0.065(3) Uani 1 1 d . U
H11 H 0.5772 0.5505 0.4505 0.078 Uiso 1 1 calc R .
C12 C 0.4720(8) 0.4891(9) 0.4616(3) 0.075(3) Uani 1 1 d . U
H12 H 0.4370 0.5376 0.4668 0.090 Uiso 1 1 calc R .
C13 C 0.4460(9) 0.4076(10) 0.4637(3) 0.082(3) Uani 1 1 d . U
C14 C 0.3523(10) 0.3734(11) 0.4738(4) 0.097(4) Uani 1 1 d . U
C15 C 0.6926(9) 0.4319(11) 0.4290(3) 0.091(3) Uani 1 1 d . U
C16 C 0.7272(7) 0.5078(9) 0.4125(3) 0.080(3) Uani 1 1 d . U
C17 C 0.8248(8) 0.5199(13) 0.4113(4) 0.113(5) Uani 1 1 d . U
H17 H 0.8609 0.4800 0.4226 0.136 Uiso 1 1 calc R .
C18 C 0.8586(10) 0.5815(13) 0.3957(4) 0.115(5) Uani 1 1 d . U
H18 H 0.9190 0.5924 0.3961 0.138 Uiso 1 1 calc R .
C19 C 0.8010(8) 0.6331(12) 0.3775(4) 0.101(4) Uani 1 1 d . U
C20 C 0.8220(10) 0.7010(12) 0.3522(4) 0.111(4) Uani 1 1 d . U
C21 C 0.6809(9) 0.6847(10) 0.3547(3) 0.086(3) Uani 1 1 d . U
C22 C 0.7151(7) 0.6251(10) 0.3767(3) 0.079(3) Uani 1 1 d . U
C23 C 0.6704(8) 0.5606(9) 0.3937(3) 0.079(3) Uani 1 1 d . U
H23 H 0.6095 0.5530 0.3928 0.095 Uiso 1 1 calc R .
O1A O 0.6348(4) 0.6507(5) 0.50217(16) 0.066(2) Uani 1 1 d . U
O2A O 0.9114(6) 0.7147(8) 0.4726(2) 0.123(4) Uani 1 1 d . U
O3A O 0.5900(7) 0.9344(7) 0.3778(3) 0.132(4) Uani 1 1 d . U
O4A O 0.1773(8) 0.8468(9) 0.4579(3) 0.154(5) Uani 1 1 d . U
O5A O 0.3241(5) 0.6132(6) 0.41786(16) 0.077(2) Uani 1 1 d . U
N1A N 0.7820(6) 0.6607(7) 0.4925(2) 0.082(3) Uani 1 1 d . U
N2A N 0.2312(8) 0.7121(8) 0.4396(2) 0.097(3) Uani 1 1 d . U
C1A C 0.8071(7) 0.6033(10) 0.5205(3) 0.086(3) Uani 1 1 d . U
H1A H 0.7560 0.5688 0.5279 0.103 Uiso 1 1 calc R .
C2A C 0.8793(7) 0.5411(9) 0.5067(3) 0.090(4) Uani 1 1 d . U
H2AA H 0.9290 0.5751 0.4985 0.108 Uiso 1 1 calc R .
H2AB H 0.8561 0.5065 0.4881 0.108 Uiso 1 1 calc R .
C3A C 0.9090(7) 0.4793(11) 0.5357(4) 0.101(4) Uani 1 1 d . U
H3AA H 0.8599 0.4444 0.5439 0.121 Uiso 1 1 calc R .
H3AB H 0.9555 0.4400 0.5283 0.121 Uiso 1 1 calc R .
C4A C 0.9423(9) 0.5412(11) 0.5628(4) 0.108(4) Uani 1 1 d . U
H4AA H 0.9652 0.5068 0.5814 0.129 Uiso 1 1 calc R .
H4AB H 0.9903 0.5763 0.5538 0.129 Uiso 1 1 calc R .
C5A C 0.8722(9) 0.6004(10) 0.5753(4) 0.101(4) Uani 1 1 d . U
H5AA H 0.8243 0.5664 0.5849 0.121 Uiso 1 1 calc R .
H5AB H 0.8954 0.6395 0.5925 0.121 Uiso 1 1 calc R .
C6A C 0.8423(9) 0.6493(10) 0.5476(3) 0.091(4) Uani 1 1 d . U
H6A H 0.8913 0.6854 0.5393 0.110 Uiso 1 1 calc R .
C7A C 0.6991(7) 0.6796(8) 0.4869(3) 0.072(3) Uani 1 1 d . U
C8A C 0.6920(8) 0.7416(9) 0.4595(3) 0.077(3) Uani 1 1 d . U
C9A C 0.6233(8) 0.7758(7) 0.4440(2) 0.066(3) Uani 1 1 d . U
H9A H 0.5661 0.7616 0.4505 0.079 Uiso 1 1 calc R .
C10A C 0.6392(10) 0.8354(9) 0.4169(3) 0.091(3) Uani 1 1 d . U
C11A C 0.7281(10) 0.8493(9) 0.4086(3) 0.090(4) Uani 1 1 d . U
H11A H 0.7400 0.8864 0.3905 0.108 Uiso 1 1 calc R .
C12A C 0.7967(9) 0.8137(9) 0.4245(3) 0.084(3) Uani 1 1 d . U
H12A H 0.8543 0.8267 0.4180 0.101 Uiso 1 1 calc R .
C13A C 0.7806(7) 0.7593(9) 0.4497(3) 0.075(3) Uani 1 1 d . U
C14A C 0.8372(9) 0.7102(9) 0.4728(3) 0.082(3) Uani 1 1 d . U
C15A C 0.5660(11) 0.8801(8) 0.3994(4) 0.097(4) Uani 1 1 d . U
C16A C 0.4789(10) 0.8600(8) 0.4085(3) 0.087(3) Uani 1 1 d . U
C17A C 0.4278(13) 0.9314(10) 0.4177(4) 0.110(4) Uani 1 1 d . U
H17A H 0.4511 0.9880 0.4162 0.133 Uiso 1 1 calc R .
C18A C 0.3508(13) 0.9210(11) 0.4281(4) 0.117(5) Uani 1 1 d . U
H18A H 0.3181 0.9707 0.4339 0.140 Uiso 1 1 calc R .
C19A C 0.3098(10) 0.8345(10) 0.4316(4) 0.100(4) Uani 1 1 d . U
C20A C 0.2252(10) 0.8001(11) 0.4448(4) 0.100(4) Uani 1 1 d . U
C21A C 0.3068(9) 0.6840(9) 0.4253(3) 0.076(3) Uani 1 1 d . U
C22A C 0.3599(9) 0.7658(8) 0.4203(3) 0.077(3) Uani 1 1 d . U
C23A C 0.4418(8) 0.7758(8) 0.4093(3) 0.072(3) Uani 1 1 d . U
H23A H 0.4742 0.7272 0.4021 0.087 Uiso 1 1 calc R .
Cl1S Cl 0.8109(4) 0.9473(9) 0.6390(2) 0.279(6) Uani 1 1 d . U
C1S C 0.9050(13) 0.9741(15) 0.6233(5) 0.179(12) Uani 1 1 d . U
H1SA H 0.8972 0.9872 0.5995 0.215 Uiso 1 1 calc R .
H1SB H 0.9255 1.0274 0.6342 0.215 Uiso 1 1 calc R .

loop_
_atom_site_aniso_label
_atom_site_aniso_U_11
_atom_site_aniso_U_22
_atom_site_aniso_U_33
_atom_site_aniso_U_23
_atom_site_aniso_U_13
_atom_site_aniso_U_12
O1 0.277(15) 0.103(7) 0.085(7) 0.025(6) -0.013(8) -0.005(7)
O2 0.091(6) 0.154(8) 0.066(5) 0.023(5) -0.012(5) -0.003(5)
O3 0.145(8) 0.154(8) 0.103(7) 0.008(6) -0.014(6) 0.051(7)
O4 0.078(6) 0.238(14) 0.193(13) 0.015(11) 0.032(7) -0.030(7)
O5 0.070(4) 0.119(6) 0.047(4) -0.015(4) 0.000(4) -0.010(4)
N1 0.152(8) 0.118(7) 0.055(6) 0.039(6) -0.015(6) -0.030(6)
N2 0.083(6) 0.184(10) 0.076(7) -0.010(7) 0.017(5) -0.018(6)
C1 0.162(9) 0.125(10) 0.070(7) 0.027(7) -0.013(7) -0.042(8)
C2 0.127(9) 0.145(13) 0.080(8) 0.017(8) -0.001(7) -0.051(8)
C3 0.126(10) 0.179(16) 0.089(9) -0.008(9) 0.007(8) -0.057(10)
C4 0.185(14) 0.30(3) 0.090(9) -0.044(11) 0.022(9) -0.117(14)
C5 0.224(16) 0.37(3) 0.112(12) 0.034(15) -0.004(11) -0.157(17)
C6 0.192(13) 0.25(2) 0.076(8) 0.010(10) 0.018(8) -0.100(13)
C7 0.151(9) 0.105(7) 0.064(8) 0.025(6) -0.034(7) -0.015(7)
C8 0.108(7) 0.083(6) 0.081(9) 0.022(6) -0.015(6) 0.005(5)
C9 0.107(7) 0.090(7) 0.050(7) 0.015(6) -0.018(6) 0.022(6)
C10 0.089(6) 0.104(7) 0.060(7) 0.021(6) -0.014(5) 0.022(5)
C11 0.073(6) 0.093(7) 0.030(5) 0.016(5) -0.012(5) 0.008(5)
C12 0.075(6) 0.087(6) 0.064(7) 0.010(6) -0.008(5) 0.011(5)
C13 0.094(7) 0.100(6) 0.051(7) 0.018(6) -0.017(5) -0.004(5)
C14 0.097(7) 0.119(8) 0.075(8) 0.028(6) -0.023(6) -0.016(6)
C15 0.080(6) 0.129(8) 0.065(7) 0.004(6) -0.016(5) 0.014(5)
C16 0.058(5) 0.128(8) 0.054(6) -0.010(6) -0.015(5) 0.009(5)
C17 0.051(6) 0.187(12) 0.101(10) 0.020(9) -0.035(6) -0.001(7)
C18 0.074(8) 0.181(12) 0.091(10) 0.000(8) -0.018(7) -0.014(7)
C19 0.058(6) 0.171(10) 0.075(7) -0.009(7) -0.008(5) -0.009(6)
C20 0.084(7) 0.171(11) 0.080(9) -0.019(7) 0.012(6) -0.011(7)
C21 0.069(6) 0.134(9) 0.056(7) -0.029(6) 0.000(5) -0.003(5)
C22 0.064(5) 0.136(8) 0.037(5) -0.028(5) -0.004(5) -0.012(5)
C23 0.061(6) 0.136(8) 0.041(6) -0.016(5) -0.003(5) 0.010(5)
O1A 0.058(4) 0.093(5) 0.047(4) 0.006(4) -0.012(3) -0.001(4)
O2A 0.059(5) 0.219(12) 0.093(6) 0.044(7) 0.004(4) -0.025(6)
O3A 0.121(7) 0.117(7) 0.157(9) 0.064(7) -0.061(7) -0.020(6)
O4A 0.131(8) 0.182(10) 0.148(10) -0.057(8) -0.023(7) 0.075(8)
O5A 0.100(6) 0.097(5) 0.035(4) -0.014(4) 0.008(4) 0.023(4)
N1A 0.055(4) 0.129(7) 0.062(5) 0.035(5) -0.002(4) 0.004(4)
N2A 0.112(7) 0.129(7) 0.050(6) -0.024(5) 0.001(5) 0.035(6)
C1A 0.051(6) 0.142(9) 0.064(6) 0.035(6) -0.009(5) 0.012(6)
C2A 0.048(6) 0.125(8) 0.098(8) 0.051(6) 0.008(5) 0.016(6)
C3A 0.046(6) 0.155(10) 0.102(8) 0.071(7) 0.010(6) 0.024(7)
C4A 0.074(8) 0.142(10) 0.108(9) 0.079(7) 0.021(7) -0.007(7)
C5A 0.071(7) 0.141(10) 0.089(8) 0.041(7) -0.002(6) -0.010(7)
C6A 0.076(8) 0.119(9) 0.079(7) 0.028(6) 0.003(6) -0.007(7)
C7A 0.055(5) 0.105(8) 0.056(6) 0.019(6) -0.006(4) 0.001(5)
C8A 0.086(6) 0.101(7) 0.043(5) 0.005(5) -0.010(4) -0.006(5)
C9A 0.091(6) 0.063(6) 0.043(5) -0.015(4) -0.016(5) 0.009(5)
C10A 0.128(7) 0.095(8) 0.049(6) 0.000(6) -0.024(6) -0.004(6)
C11A 0.115(7) 0.108(9) 0.048(7) 0.011(6) -0.020(6) -0.015(6)
C12A 0.094(7) 0.114(9) 0.045(6) 0.011(6) -0.003(5) -0.020(6)
C13A 0.073(6) 0.106(8) 0.047(5) 0.002(5) -0.010(4) -0.020(5)
C14A 0.070(5) 0.122(9) 0.054(6) 0.000(6) -0.004(5) -0.015(5)
C15A 0.137(7) 0.064(7) 0.091(8) 0.007(6) -0.041(6) 0.002(6)
C16A 0.124(7) 0.070(6) 0.067(7) 0.005(5) -0.053(6) 0.015(5)
C17A 0.141(9) 0.085(7) 0.105(10) -0.012(7) -0.055(8) 0.026(7)
C18A 0.133(9) 0.094(8) 0.122(11) -0.005(7) -0.057(8) 0.033(7)
C19A 0.110(7) 0.100(7) 0.091(9) -0.036(6) -0.034(6) 0.037(6)
C20A 0.096(7) 0.121(8) 0.084(8) -0.021(7) -0.040(6) 0.047(6)
C21A 0.094(7) 0.100(6) 0.035(6) -0.016(5) -0.017(5) 0.028(5)
C22A 0.107(6) 0.081(6) 0.043(6) -0.005(5) -0.023(5) 0.029(5)
C23A 0.096(6) 0.069(6) 0.051(6) 0.009(5) -0.024(5) 0.036(5)
Cl1S 0.118(4) 0.519(17) 0.198(7) 0.120(9) 0.001(4) 0.028(6)
C1S 0.181(15) 0.24(2) 0.114(13) -0.112(19) 0.056(14) -0.058(16)

loop_
_atom_type_symbol
_atom_type_description
_atom_type_scat_dispersion_real
_atom_type_scat_dispersion_imag
_atom_type_scat_source
C C 0.0181 0.0091 'International Tables Vol C Tables 4.2.6.8 and 6.1.1.4'
H H 0.0000 0.0000 'International Tables Vol C Tables 4.2.6.8 and 6.1.1.4'
Cl Cl 0.3639 0.7018 'International Tables Vol C Tables 4.2.6.8 and 6.1.1.4'
N N 0.0311 0.0180 'International Tables Vol C Tables 4.2.6.8 and 6.1.1.4'
O O 0.0492 0.0322 'International Tables Vol C Tables 4.2.6.8 and 6.1.1.4'

loop_
_geom_angle_atom_site_label_1
_geom_angle_atom_site_label_2
_geom_angle_atom_site_label_3
_geom_angle
_geom_angle_site_symmetry_1
_geom_angle_site_symmetry_3
C7 N1 C1 122.2(16) . .
C7 N1 C14 112.5(16) . .
C14 N1 C1 125.1(17) . .
C20 N2 C2 130.6(13) . 8_665
C20 N2 C21 103.5(13) . .
C21 N2 C2 124.1(13) . 8_665
N1 C1 H1 108.5 . .
N1 C1 C2 106.0(11) . .
C2 C1 H1 108.5 . .
C6 C1 N1 115.6(14) . .
C6 C1 H1 108.5 . .
C6 C1 C2 109.6(17) . .
N2 C2 C1 103.3(14) 8_665 .
N2 C2 H2 107.1 8_665 .
N2 C2 C3 115.9(13) 8_665 .
C1 C2 H2 107.1 . .
C3 C2 C1 115.8(13) . .
C3 C2 H2 107.1 . .
C2 C3 H3A 110.3 . .
C2 C3 H3B 110.3 . .
C2 C3 C4 107.1(14) . .
H3A C3 H3B 108.5 . .
C4 C3 H3A 110.3 . .
C4 C3 H3B 110.3 . .
C3 C4 H4A 108.9 . .
C3 C4 H4B 108.9 . .
C3 C4 C5 113(2) . .
H4A C4 H4B 107.7 . .
C5 C4 H4A 108.9 . .
C5 C4 H4B 108.9 . .
C4 C5 H5A 110.8 . .
C4 C5 H5B 110.8 . .
C4 C5 C6 105(2) . .
H5A C5 H5B 108.9 . .
C6 C5 H5A 110.8 . .
C6 C5 H5B 110.8 . .
C1 C6 C5 111.2(17) . .
C1 C6 H6B 109.4 . .
C1 C6 H6C 109.4 . .
C5 C6 H6B 109.4 . .
C5 C6 H6C 109.4 . .
H6B C6 H6C 108.0 . .
O1 C7 N1 125.2(19) . .
O1 C7 C8 128(2) . .
N1 C7 C8 106.8(16) . .
C9 C8 C7 130.0(14) . .
C13 C8 C7 106.9(15) . .
C13 C8 C9 123.1(13) . .
C8 C9 H9 124.1 . .
C10 C9 C8 111.9(13) . .
C10 C9 H9 124.1 . .
C9 C10 C11 119.7(13) . .
C9 C10 C15 113.5(13) . .
C15 C10 C11 126.8(14) . .
C10 C11 H11 116.3 . .
C12 C11 C10 127.4(13) . .
C12 C11 H11 116.3 . .
C11 C12 H12 124.3 . .
C11 C12 C13 111.4(12) . .
C13 C12 H12 124.3 . .
C8 C13 C12 126.2(14) . .
C8 C13 C14 105.9(14) . .
C12 C13 C14 127.4(14) . .
O2 C14 N1 127.3(16) . .
O2 C14 C13 124.8(15) . .
N1 C14 C13 107.9(16) . .
O3 C15 C10 118.7(14) . .
O3 C15 C16 116.2(13) . .
C10 C15 C16 124.5(13) . .
C15 C16 C17 118.7(12) . .
C23 C16 C15 118.9(11) . .
C23 C16 C17 121.7(13) . .
C16 C17 H17 119.3 . .
C18 C17 C16 121.4(15) . .
C18 C17 H17 119.3 . .
C17 C18 H18 122.3 . .
C17 C18 C19 115.5(14) . .
C19 C18 H18 122.3 . .
C18 C19 C20 128.1(13) . .
C22 C19 C18 126.3(16) . .
C22 C19 C20 105.3(13) . .
O4 C20 N2 119.8(17) . .
O4 C20 C19 128.5(16) . .
N2 C20 C19 111.4(13) . .
O5 C21 N2 115.9(14) . .
O5 C21 C22 133.8(13) . .
C22 C21 N2 110.2(12) . .
C19 C22 C21 109.5(13) . .
C19 C22 C23 123.2(14) . .
C21 C22 C23 127.1(11) . .
C16 C23 H23 124.2 . .
C22 C23 C16 111.6(11) . .
C22 C23 H23 124.2 . .
C7A N1A C1A 120.6(9) . .
C7A N1A C14A 111.8(10) . .
C14A N1A C1A 126.9(9) . .
C20A N2A C6A 120.5(12) . 5_656
C21A N2A C6A 123.7(12) . 5_656
C21A N2A C20A 115.6(14) . .
N1A C1A H1A 109.9 . .
N1A C1A C2A 106.1(9) . .
C2A C1A H1A 109.9 . .
C6A C1A N1A 113.0(13) . .
C6A C1A H1A 109.9 . .
C6A C1A C2A 108.1(10) . .
C1A C2A H2AA 110.1 . .
C1A C2A H2AB 110.1 . .
C1A C2A C3A 108.1(10) . .
H2AA C2A H2AB 108.4 . .
C3A C2A H2AA 110.1 . .
C3A C2A H2AB 110.1 . .
C2A C3A H3AA 110.8 . .
C2A C3A H3AB 110.8 . .
H3AA C3A H3AB 108.9 . .
C4A C3A C2A 104.5(12) . .
C4A C3A H3AA 110.8 . .
C4A C3A H3AB 110.8 . .
C3A C4A H4AA 109.2 . .
C3A C4A H4AB 109.2 . .
H4AA C4A H4AB 107.9 . .
C5A C4A C3A 112.1(12) . .
C5A C4A H4AA 109.2 . .
C5A C4A H4AB 109.2 . .
C4A C5A H5AA 110.3 . .
C4A C5A H5AB 110.3 . .
H5AA C5A H5AB 108.6 . .
C6A C5A C4A 106.9(12) . .
C6A C5A H5AA 110.3 . .
C6A C5A H5AB 110.3 . .
N2A C6A H6A 108.2 5_656 .
C1A C6A N2A 106.7(10) . 5_656
C1A C6A C5A 117.8(14) . .
C1A C6A H6A 108.2 . .
C5A C6A N2A 107.4(11) . 5_656
C5A C6A H6A 108.2 . .
O1A C7A N1A 126.9(10) . .
O1A C7A C8A 123.0(10) . .
N1A C7A C8A 110.1(10) . .
C9A C8A C7A 132.1(12) . .
C9A C8A C13A 122.9(11) . .
C13A C8A C7A 105.0(10) . .
C8A C9A H9A 121.0 . .
C8A C9A C10A 118.0(12) . .
C10A C9A H9A 121.0 . .
C9A C10A C15A 121.2(14) . .
C11A C10A C9A 115.8(12) . .
C11A C10A C15A 122.9(13) . .
C10A C11A H11A 117.3 . .
C12A C11A C10A 125.4(12) . .
C12A C11A H11A 117.3 . .
C11A C12A H12A 121.1 . .
C13A C12A C11A 117.9(13) . .
C13A C12A H12A 121.1 . .
C8A C13A C14A 106.5(10) . .
C12A C13A C8A 120.0(12) . .
C12A C13A C14A 133.4(12) . .
O2A C14A N1A 130.4(13) . .
O2A C14A C13A 123.3(12) . .
N1A C14A C13A 106.2(10) . .
O3A C15A C10A 114.1(15) . .
O3A C15A C16A 126.7(13) . .
C16A C15A C10A 119.2(13) . .
C17A C16A C15A 115.2(14) . .
C17A C16A C23A 119.0(15) . .
C23A C16A C15A 125.8(13) . .
C16A C17A H17A 119.6 . .
C18A C17A C16A 120.9(18) . .
C18A C17A H17A 119.6 . .
C17A C18A H18A 118.5 . .
C17A C18A C19A 123.0(17) . .
C19A C18A H18A 118.5 . .
C18A C19A C20A 136.1(14) . .
C22A C19A C18A 114.7(16) . .
C22A C19A C20A 109.2(14) . .
O4A C20A N2A 136.4(18) . .
O4A C20A C19A 119.7(16) . .
N2A C20A C19A 103.7(13) . .
O5A C21A N2A 126.9(14) . .
O5A C21A C22A 128.5(12) . .
N2A C21A C22A 104.6(12) . .
C19A C22A C21A 106.9(13) . .
C23A C22A C19A 122.8(14) . .
C23A C22A C21A 130.2(11) . .
C16A C23A H23A 120.3 . .
C22A C23A C16A 119.4(12) . .
C22A C23A H23A 120.3 . .
Cl1S C1S H1SA 108.7 . .
Cl1S C1S H1SB 108.7 . .
C1S C1S Cl1S 114.3(15) 7_556 .
C1S C1S H1SA 108.7 7_556 .
C1S C1S H1SB 108.7 7_556 .
H1SA C1S H1SB 107.6 . .

loop_
_geom_bond_atom_site_label_1
_geom_bond_atom_site_label_2
_geom_bond_distance
_geom_bond_site_symmetry_2
O1 C7 1.22(2) .
O2 C14 1.247(18) .
O3 C15 1.279(16) .
O4 C20 1.285(18) .
O5 C21 1.240(15) .
N1 C1 1.46(2) .
N1 C7 1.30(2) .
N1 C14 1.35(2) .
N2 C2 1.50(2) 8_665
N2 C20 1.33(2) .
N2 C21 1.469(18) .
C1 H1 1.0000 .
C1 C2 1.66(2) .
C1 C6 1.45(2) .
C2 N2 1.50(2) 8_665
C2 H2 1.0000 .
C2 C3 1.52(2) .
C3 H3A 0.9900 .
C3 H3B 0.9900 .
C3 C4 1.55(2) .
C4 H4A 0.9900 .
C4 H4B 0.9900 .
C4 C5 1.57(4) .
C5 H5A 0.9900 .
C5 H5B 0.9900 .
C5 C6 1.60(3) .
C6 H6B 0.9900 .
C6 H6C 0.9900 .
C7 C8 1.64(2) .
C8 C9 1.47(2) .
C8 C13 1.284(18) .
C9 H9 0.9500 .
C9 C10 1.323(18) .
C10 C11 1.420(17) .
C10 C15 1.415(19) .
C11 H11 0.9500 .
C11 C12 1.319(15) .
C12 H12 0.9500 .
C12 C13 1.326(18) .
C13 C14 1.60(2) .
C15 C16 1.45(2) .
C16 C17 1.522(18) .
C16 C23 1.421(17) .
C17 H17 0.9500 .
C17 C18 1.26(2) .
C18 H18 0.9500 .
C18 C19 1.40(2) .
C19 C20 1.50(2) .
C19 C22 1.336(16) .
C21 C22 1.387(19) .
C22 C23 1.396(18) .
C23 H23 0.9500 .
O1A C7A 1.255(13) .
O2A C14A 1.152(14) .
O3A C15A 1.270(17) .
O4A C20A 1.163(16) .
O5A C21A 1.168(14) .
N1A C1A 1.494(15) .
N1A C7A 1.334(14) .
N1A C14A 1.396(16) .
N2A C6A 1.583(18) 5_656
N2A C20A 1.381(18) .
N2A C21A 1.376(16) .
C1A H1A 1.0000 .
C1A C2A 1.578(18) .
C1A C6A 1.415(19) .
C2A H2AA 0.9900 .
C2A H2AB 0.9900 .
C2A C3A 1.584(17) .
C3A H3AA 0.9900 .
C3A H3AB 0.9900 .
C3A C4A 1.54(2) .
C4A H4AA 0.9900 .
C4A H4AB 0.9900 .
C4A C5A 1.51(2) .
C5A H5AA 0.9900 .
C5A H5AB 0.9900 .
C5A C6A 1.432(18) .
C6A N2A 1.583(18) 5_656
C6A H6A 1.0000 .
C7A C8A 1.471(17) .
C8A C9A 1.344(15) .
C8A C13A 1.455(16) .
C9A H9A 0.9500 .
C9A C10A 1.453(17) .
C10A C11A 1.43(2) .
C10A C15A 1.505(19) .
C11A H11A 0.9500 .
C11A C12A 1.359(18) .
C12A H12A 0.9500 .
C12A C13A 1.346(17) .
C13A C14A 1.491(18) .
C15A C16A 1.43(2) .
C16A C17A 1.41(2) .
C16A C23A 1.424(18) .
C17A H17A 0.9500 .
C17A C18A 1.27(2) .
C18A H18A 0.9500 .
C18A C19A 1.49(2) .
C19A C20A 1.51(2) .
C19A C22A 1.393(18) .
C21A C22A 1.522(19) .
C22A C23A 1.353(18) .
C23A H23A 0.9500 .
Cl1S C1S 1.64(2) .
C1S C1S 1.52(5) 7_556
C1S H1SA 0.9900 .
C1S H1SB 0.9900 .

loop_
_geom_torsion_atom_site_label_1
_geom_torsion_atom_site_label_2
_geom_torsion_atom_site_label_3
_geom_torsion_atom_site_label_4
_geom_torsion
_geom_torsion_site_symmetry_1
_geom_torsion_site_symmetry_4
O1 C7 C8 C9 -3(2) . .
O1 C7 C8 C13 179.8(14) . .
O3 C15 C16 C17 -12.7(19) . .
O3 C15 C16 C23 157.6(12) . .
O5 C21 C22 C19 -174.0(14) . .
O5 C21 C22 C23 11(2) . .
N1 C1 C2 N2 56.0(17) . 8_665
N1 C1 C2 C3 -176.2(15) . .
N1 C1 C6 C5 176(2) . .
N1 C7 C8 C9 -179.2(12) . .
N1 C7 C8 C13 3.3(15) . .
N2 C2 C3 C4 169.7(18) 8_665 .
N2 C21 C22 C19 1.8(15) . .
N2 C21 C22 C23 -172.8(11) . .
C1 N1 C7 O1 -5(2) . .
C1 N1 C7 C8 171.6(10) . .
C1 N1 C14 O2 5(2) . .
C1 N1 C14 C13 -172.7(10) . .
C1 C2 C3 C4 48(2) . .
C2 N2 C20 O4 18(3) 8_665 .
C2 N2 C20 C19 -167.1(15) 8_665 .
C2 N2 C21 O5 -16.8(19) 8_665 .
C2 N2 C21 C22 166.5(13) 8_665 .
C2 C1 C6 C5 57(3) . .
C2 C3 C4 C5 -58(3) . .
C3 C4 C5 C6 65(3) . .
C4 C5 C6 C1 -65(3) . .
C6 C1 C2 N2 -178.5(15) . 8_665
C6 C1 C2 C3 -51(2) . .
C7 N1 C1 C2 -106.6(16) . .
C7 N1 C1 C6 131.7(19) . .
C7 N1 C14 O2 179.5(13) . .
C7 N1 C14 C13 1.7(15) . .
C7 C8 C9 C10 178.6(13) . .
C7 C8 C13 C12 -174.7(12) . .
C7 C8 C13 C14 -2.2(13) . .
C8 C9 C10 C11 1.4(16) . .
C8 C9 C10 C15 -177.2(10) . .
C8 C13 C14 O2 -177.2(13) . .
C8 C13 C14 N1 0.6(15) . .
C9 C8 C13 C12 8(2) . .
C9 C8 C13 C14 -179.9(11) . .
C9 C10 C11 C12 -1.5(18) . .
C9 C10 C15 O3 -35.6(18) . .
C9 C10 C15 C16 153.3(12) . .
C10 C11 C12 C13 3.7(17) . .
C10 C15 C16 C17 158.6(13) . .
C10 C15 C16 C23 -31.1(19) . .
C11 C10 C15 O3 145.9(13) . .
C11 C10 C15 C16 -25(2) . .
C11 C12 C13 C8 -6.8(19) . .
C11 C12 C13 C14 -177.7(11) . .
C12 C13 C14 O2 -5(2) . .
C12 C13 C14 N1 173.0(12) . .
C13 C8 C9 C10 -4.3(18) . .
C14 N1 C1 C2 67.3(17) . .
C14 N1 C1 C6 -54(2) . .
C14 N1 C7 O1 -179.5(14) . .
C14 N1 C7 C8 -2.9(15) . .
C15 C10 C11 C12 176.9(12) . .
C15 C16 C17 C18 175.7(16) . .
C15 C16 C23 C22 -173.7(11) . .
C16 C17 C18 C19 -5(3) . .
C17 C16 C23 C22 -3.7(17) . .
C17 C18 C19 C20 -168.9(17) . .
C17 C18 C19 C22 3(3) . .
C18 C19 C20 O4 -9(3) . .
C18 C19 C20 N2 177.2(15) . .
C18 C19 C22 C21 -176.9(15) . .
C18 C19 C22 C23 -2(2) . .
C19 C22 C23 C16 2.1(17) . .
C20 N2 C21 O5 177.2(12) . .
C20 N2 C21 C22 0.5(15) . .
C20 C19 C22 C21 -3.1(16) . .
C20 C19 C22 C23 171.7(12) . .
C21 N2 C20 O4 -176.8(15) . .
C21 N2 C20 C19 -2.4(16) . .
C21 C22 C23 C16 176.1(11) . .
C22 C19 C20 O4 177.4(17) . .
C22 C19 C20 N2 3.6(18) . .
C23 C16 C17 C18 6(2) . .
O1A C7A C8A C9A -4(2) . .
O1A C7A C8A C13A 178.6(11) . .
O3A C15A C16A C17A -54(2) . .
O3A C15A C16A C23A 126.7(15) . .
O5A C21A C22A C19A 176.8(11) . .
O5A C21A C22A C23A -7.1(19) . .
N1A C1A C2A C3A 179.3(11) . .
N1A C1A C6A N2A 62.0(12) . 5_656
N1A C1A C6A C5A -177.3(11) . .
N1A C7A C8A C9A 176.1(13) . .
N1A C7A C8A C13A -1.3(14) . .
N2A C21A C22A C19A -1.1(12) . .
N2A C21A C22A C23A 175.0(11) . .
C1A N1A C7A O1A -4(2) . .
C1A N1A C7A C8A 176.2(12) . .
C1A N1A C14A O2A 4(2) . .
C1A N1A C14A C13A -177.0(12) . .
C1A C2A C3A C4A -59.1(12) . .
C2A C1A C6A N2A 179.0(9) . 5_656
C2A C1A C6A C5A -60.2(15) . .
C2A C3A C4A C5A 62.0(12) . .
C3A C4A C5A C6A -59.7(15) . .
C4A C5A C6A N2A -179.8(11) . 5_656
C4A C5A C6A C1A 59.8(16) . .
C6A N2A C20A O4A 2(2) 5_656 .
C6A N2A C20A C19A 175.5(10) 5_656 .
C6A N2A C21A O5A 7.6(17) 5_656 .
C6A N2A C21A C22A -174.5(10) 5_656 .
C6A C1A C2A C3A 57.9(14) . .
C7A N1A C1A C2A 137.8(12) . .
C7A N1A C1A C6A -104.0(14) . .
C7A N1A C14A O2A 174.7(16) . .
C7A N1A C14A C13A -6.7(15) . .
C7A C8A C9A C10A -179.0(12) . .
C7A C8A C13A C12A 179.1(11) . .
C7A C8A C13A C14A -2.6(13) . .
C8A C9A C10A C11A 2.3(16) . .
C8A C9A C10A C15A -176.7(11) . .
C8A C13A C14A O2A -175.7(15) . .
C8A C13A C14A N1A 5.5(14) . .
C9A C8A C13A C12A 1.5(19) . .
C9A C8A C13A C14A 179.7(11) . .
C9A C10A C11A C12A -2.1(19) . .
C9A C10A C15A O3A 175.6(12) . .
C9A C10A C15A C16A -3.4(18) . .
C10A C11A C12A C13A 2(2) . .
C10A C15A C16A C17A 124.9(13) . .
C10A C15A C16A C23A -54.4(18) . .
C11A C10A C15A O3A -3.3(19) . .
C11A C10A C15A C16A 177.7(13) . .
C11A C12A C13A C8A -1.1(19) . .
C11A C12A C13A C14A -178.7(13) . .
C12A C13A C14A O2A 2(2) . .
C12A C13A C14A N1A -176.6(14) . .
C13A C8A C9A C10A -2.0(17) . .
C14A N1A C1A C2A -52.6(17) . .
C14A N1A C1A C6A 65.6(17) . .
C14A N1A C7A O1A -174.8(12) . .
C14A N1A C7A C8A 5.1(15) . .
C15A C10A C11A C12A 176.8(13) . .
C15A C16A C17A C18A -175.9(14) . .
C15A C16A C23A C22A 176.0(12) . .
C16A C17A C18A C19A 1(3) . .
C17A C16A C23A C22A -3.2(16) . .
C17A C18A C19A C20A 175.2(16) . .
C17A C18A C19A C22A -5(2) . .
C18A C19A C20A O4A -6(3) . .
C18A C19A C20A N2A 179.2(15) . .
C18A C19A C22A C21A -178.9(11) . .
C18A C19A C22A C23A 4.7(18) . .
C19A C22A C23A C16A -1.1(17) . .
C20A N2A C21A O5A -177.4(11) . .
C20A N2A C21A C22A 0.5(13) . .
C20A C19A C22A C21A 1.3(13) . .
C20A C19A C22A C23A -175.2(11) . .
C21A N2A C20A O4A -173.0(16) . .
C21A N2A C20A C19A 0.3(14) . .
C21A C22A C23A C16A -176.6(10) . .
C22A C19A C20A O4A 173.6(13) . .
C22A C19A C20A N2A -1.0(14) . .
C23A C16A C17A C18A 3(2) . .

loop_
_smtbx_masks_void_nr
_smtbx_masks_void_average_x
_smtbx_masks_void_average_y
_smtbx_masks_void_average_z
_smtbx_masks_void_volume
_smtbx_masks_void_count_electrons
1 -0.866 -0.838 -0.589 2386.6 925.0
2 0.465 0.465 0.125 14.0 11.9
3 0.465 0.535 0.375 14.0 11.9
4 0.535 0.465 0.875 14.0 11.9
5 0.535 0.535 0.625 14.0 11.9
